data_7007167
loop_
_publ_author_name
'Bellabarba, Ronan M.'
'Hammond, Colin'
'Forman, Grant S.'
'Tooze, Robert P.'
'Slawin, Alexandra M. Z.'

_publ_section_title
;
 1,8-Dimethylnaphthalene-bridged diphosphine ligands: synthesis and
 structural comparison of their palladium complexes.
;
_journal_issue 20
_journal_name_full 'Dalton transactions (Cambridge, England : 2003)'
_journal_page_first 2444
_journal_page_last 2449
_journal_paper_doi 10.1039/b600837b
_journal_year 2006
_chemical_formula_moiety 'C28 H46 P2'
_chemical_formula_sum 'C28 H46 P2'
_chemical_formula_weight 444.59
_chemical_name_systematic
;
?
;
_space_group_IT_number 14
_symmetry_cell_setting monoclinic
_symmetry_space_group_name_Hall '-P 2yn'
_symmetry_space_group_name_H-M 'P 1 21/n 1'
_atom_sites_solution_hydrogens geom
_atom_sites_solution_primary direct
_atom_sites_solution_secondary difmap
_audit_creation_method SHELXL-97
_cell_angle_alpha 90.00
_cell_angle_beta 111.690(6)
_cell_angle_gamma 90.00
_cell_formula_units_Z 4
_cell_length_a 11.244(3)
_cell_length_b 17.850(4)
_cell_length_c 14.521(4)
_cell_measurement_reflns_used 8586
_cell_measurement_temperature 93(2)
_cell_measurement_theta_max 25.3491
_cell_measurement_theta_min 1.8925
_cell_volume 2708.1(12)
_computing_cell_refinement 'CrystalClear (Rigaku Corp., 2004)'
_computing_data_collection 'CrystalClear (Rigaku Corp., 2004)'
_computing_data_reduction 'CrystalClear (Rigaku Corp., 2004)'
_computing_molecular_graphics 'Bruker SHELXTL'
_computing_publication_material 'Bruker SHELXTL'
_computing_structure_refinement 'SHELXL-97 (Sheldrick, 1997)'
_computing_structure_solution 'SHELXS-97 (Sheldrick, 1990)'
_diffrn_ambient_temperature 93(2)
_diffrn_detector_area_resol_mean 0.83
_diffrn_measured_fraction_theta_full 0.963
_diffrn_measured_fraction_theta_max 0.963
_diffrn_measurement_device_type CCD
_diffrn_measurement_method dtprofit.ref
_diffrn_radiation_monochromator confocal
_diffrn_radiation_source 'rotating anode'
_diffrn_radiation_type MoK\a
_diffrn_radiation_wavelength 0.71073
_diffrn_reflns_av_R_equivalents 0.0475
_diffrn_reflns_av_sigmaI/netI 0.0600
_diffrn_reflns_limit_h_max 13
_diffrn_reflns_limit_h_min -11
_diffrn_reflns_limit_k_max 21
_diffrn_reflns_limit_k_min -18
_diffrn_reflns_limit_l_max 16
_diffrn_reflns_limit_l_min -17
_diffrn_reflns_number 16668
_diffrn_reflns_theta_full 25.35
_diffrn_reflns_theta_max 25.35
_diffrn_reflns_theta_min 1.89
_exptl_absorpt_coefficient_mu 0.173
_exptl_absorpt_correction_T_max 0.0000
_exptl_absorpt_correction_T_min 0.0000
_exptl_absorpt_correction_type none
_exptl_absorpt_process_details none
_exptl_crystal_colour Colourless
_exptl_crystal_density_diffrn 1.090
_exptl_crystal_density_method 'not measured'
_exptl_crystal_description Platelet
_exptl_crystal_F_000 976
_exptl_crystal_size_max 0.2000
_exptl_crystal_size_mid 0.1000
_exptl_crystal_size_min 0.0200
_refine_diff_density_max 0.355
_refine_diff_density_min -0.260
_refine_diff_density_rms 0.053
_refine_ls_extinction_coef -
_refine_ls_extinction_method none
_refine_ls_goodness_of_fit_ref 1.051
_refine_ls_hydrogen_treatment idealised
_refine_ls_matrix_type full
_refine_ls_number_parameters 272
_refine_ls_number_reflns 4776
_refine_ls_number_restraints 0
_refine_ls_restrained_S_all 1.051
_refine_ls_R_factor_all 0.0656
_refine_ls_R_factor_gt 0.0513
_refine_ls_shift/su_max 0.004
_refine_ls_shift/su_mean 0.000
_refine_ls_structure_factor_coef Fsqd
_refine_ls_weighting_details 'calc w=1/[\s^2^(Fo^2^)+(0.0487P)^2^+1.6155P] where P=(Fo^2^+2Fc^2^)/3'
_refine_ls_weighting_scheme calc
_refine_ls_wR_factor_gt 0.1175
_refine_ls_wR_factor_ref 0.1259
_reflns_number_gt 3964
_reflns_number_total 4776
_reflns_threshold_expression >2sigma(I)
_cod_data_source_file b600837b.txt
_cod_data_source_block sasol59
_cod_depositor_comments
;
The following automatic conversions were performed:
'_symmetry_cell_setting' value 'Monoclinic' changed to 'monoclinic'
according to '/home/saulius/struct/CIF-dictionaries/cif_core.dic'
dictionary named 'cif_core.dic' version 2.4.1 from 2010-06-29.

Automatic conversion script
Id: cif_fix_enum 1527 2010-12-29 10:47:43Z saulius 
;
_cod_original_cell_volume 2708.1(11)
_cod_original_sg_symbol_H-M P2(1)/n
_cod_database_code 7007167

loop_
_symmetry_equiv_pos_as_xyz
'x, y, z'
'-x+1/2, y+1/2, -z+1/2'
'-x, -y, -z'
'x-1/2, -y-1/2, z-1/2'

loop_
_atom_site_label
_atom_site_type_symbol
_atom_site_fract_x
_atom_site_fract_y
_atom_site_fract_z
_atom_site_U_iso_or_equiv
_atom_site_adp_type
_atom_site_occupancy
_atom_site_symmetry_multiplicity
_atom_site_calc_flag
_atom_site_refinement_flags
_atom_site_disorder_assembly
_atom_site_disorder_group
P1 P 0.76632(5) 0.31103(3) 0.49808(4) 0.01997(16) Uani 1 1 d . . .
C1 C 0.8226(2) 0.27763(12) 0.39865(15) 0.0205(5) Uani 1 1 d . . .
H1A H 0.7669 0.3000 0.3349 0.025 Uiso 1 1 calc R . .
H1B H 0.9104 0.2968 0.4135 0.025 Uiso 1 1 calc R . .
C2 C 0.8240(2) 0.19257(12) 0.38562(15) 0.0207(5) Uani 1 1 d . . .
C3 C 0.7372(2) 0.15108(13) 0.41057(16) 0.0282(5) Uani 1 1 d . . .
H3A H 0.6732 0.1767 0.4264 0.034 Uiso 1 1 calc R . .
C4 C 0.7392(3) 0.07235(14) 0.41362(18) 0.0363(6) Uani 1 1 d . . .
H4A H 0.6754 0.0457 0.4286 0.044 Uiso 1 1 calc R . .
C5 C 0.8324(3) 0.03465(14) 0.39518(17) 0.0338(6) Uani 1 1 d . . .
H5A H 0.8376 -0.0183 0.4023 0.041 Uiso 1 1 calc R . .
C6 C 0.9222(2) 0.07326(13) 0.36541(16) 0.0259(5) Uani 1 1 d . . .
C7 C 1.0176(2) 0.03116(13) 0.34628(17) 0.0301(6) Uani 1 1 d . . .
H7A H 1.0233 -0.0214 0.3574 0.036 Uiso 1 1 calc R . .
C8 C 1.1008(2) 0.06554(13) 0.31223(17) 0.0304(6) Uani 1 1 d . . .
H8A H 1.1670 0.0376 0.3024 0.036 Uiso 1 1 calc R . .
C9 C 1.0884(2) 0.14261(13) 0.29157(17) 0.0260(5) Uani 1 1 d . . .
H9A H 1.1440 0.1653 0.2638 0.031 Uiso 1 1 calc R . .
C10 C 0.99881(19) 0.18692(12) 0.30986(15) 0.0189(5) Uani 1 1 d . . .
C11 C 0.9154(2) 0.15363(12) 0.35378(15) 0.0196(5) Uani 1 1 d . . .
C12 C 0.9913(2) 0.26894(12) 0.27854(15) 0.0199(5) Uani 1 1 d . . .
H12A H 1.0471 0.2985 0.3359 0.024 Uiso 1 1 calc R . .
H12B H 0.9024 0.2865 0.2626 0.024 Uiso 1 1 calc R . .
P12 P 1.03792(5) 0.28994(3) 0.17031(4) 0.01963(16) Uani 1 1 d . . .
C13 C 0.7066(2) 0.40786(13) 0.44851(17) 0.0257(5) Uani 1 1 d . . .
C14 C 0.6916(2) 0.45500(14) 0.53239(19) 0.0358(6) Uani 1 1 d . . .
H14A H 0.6612 0.5052 0.5075 0.054 Uiso 1 1 calc R . .
H14B H 0.7744 0.4588 0.5874 0.054 Uiso 1 1 calc R . .
H14C H 0.6295 0.4309 0.5557 0.054 Uiso 1 1 calc R . .
C15 C 0.7842(2) 0.45251(14) 0.40017(19) 0.0345(6) Uani 1 1 d . . .
H15A H 0.7433 0.5012 0.3781 0.052 Uiso 1 1 calc R . .
H15B H 0.7877 0.4247 0.3430 0.052 Uiso 1 1 calc R . .
H15C H 0.8712 0.4602 0.4484 0.052 Uiso 1 1 calc R . .
C16 C 0.5714(2) 0.39398(14) 0.37113(18) 0.0330(6) Uani 1 1 d . . .
H16A H 0.5334 0.4418 0.3414 0.049 Uiso 1 1 calc R . .
H16B H 0.5180 0.3708 0.4034 0.049 Uiso 1 1 calc R . .
H16C H 0.5769 0.3605 0.3193 0.049 Uiso 1 1 calc R . .
C17 C 0.9223(2) 0.31800(13) 0.60890(16) 0.0248(5) Uani 1 1 d . . .
C18 C 0.9850(2) 0.24050(14) 0.61959(17) 0.0327(6) Uani 1 1 d . . .
H18A H 1.0667 0.2408 0.6761 0.049 Uiso 1 1 calc R . .
H18B H 1.0001 0.2284 0.5590 0.049 Uiso 1 1 calc R . .
H18C H 0.9283 0.2028 0.6305 0.049 Uiso 1 1 calc R . .
C19 C 0.8886(2) 0.33049(15) 0.70172(17) 0.0328(6) Uani 1 1 d . . .
H19A H 0.9676 0.3344 0.7604 0.049 Uiso 1 1 calc R . .
H19B H 0.8377 0.2882 0.7096 0.049 Uiso 1 1 calc R . .
H19C H 0.8392 0.3769 0.6940 0.049 Uiso 1 1 calc R . .
C20 C 1.0185(2) 0.37723(14) 0.60511(18) 0.0299(6) Uani 1 1 d . . .
H20A H 1.0945 0.3752 0.6663 0.045 Uiso 1 1 calc R . .
H20B H 0.9794 0.4270 0.5983 0.045 Uiso 1 1 calc R . .
H20C H 1.0434 0.3675 0.5483 0.045 Uiso 1 1 calc R . .
C21 C 0.8781(2) 0.28244(13) 0.06380(15) 0.0231(5) Uani 1 1 d . . .
C22 C 0.8299(2) 0.20273(14) 0.06932(18) 0.0322(6) Uani 1 1 d . . .
H22A H 0.7467 0.1955 0.0157 0.048 Uiso 1 1 calc R . .
H22B H 0.8210 0.1955 0.1334 0.048 Uiso 1 1 calc R . .
H22C H 0.8914 0.1664 0.0624 0.048 Uiso 1 1 calc R . .
C23 C 0.9026(2) 0.28873(14) -0.03390(16) 0.0281(6) Uani 1 1 d . . .
H23A H 0.8211 0.2852 -0.0903 0.042 Uiso 1 1 calc R . .
H23B H 0.9592 0.2480 -0.0374 0.042 Uiso 1 1 calc R . .
H23C H 0.9431 0.3370 -0.0359 0.042 Uiso 1 1 calc R . .
C24 C 0.7743(2) 0.33890(14) 0.06205(17) 0.0284(6) Uani 1 1 d . . .
H24A H 0.6965 0.3296 0.0039 0.043 Uiso 1 1 calc R . .
H24B H 0.8048 0.3899 0.0588 0.043 Uiso 1 1 calc R . .
H24C H 0.7554 0.3333 0.1224 0.043 Uiso 1 1 calc R . .
C25 C 1.0834(2) 0.39166(12) 0.19819(16) 0.0223(5) Uani 1 1 d . . .
C26 C 1.2242(2) 0.38905(14) 0.27061(17) 0.0286(6) Uani 1 1 d . . .
H26A H 1.2556 0.4402 0.2890 0.043 Uiso 1 1 calc R . .
H26B H 1.2764 0.3641 0.2386 0.043 Uiso 1 1 calc R . .
H26C H 1.2299 0.3612 0.3302 0.043 Uiso 1 1 calc R . .
C27 C 1.0058(2) 0.43789(12) 0.24521(17) 0.0265(5) Uani 1 1 d . . .
H27A H 1.0381 0.4894 0.2555 0.040 Uiso 1 1 calc R . .
H27B H 1.0142 0.4158 0.3091 0.040 Uiso 1 1 calc R . .
H27C H 0.9155 0.4380 0.2011 0.040 Uiso 1 1 calc R . .
C28 C 1.0806(2) 0.43078(14) 0.10271(17) 0.0325(6) Uani 1 1 d . . .
H28A H 1.1036 0.4837 0.1167 0.049 Uiso 1 1 calc R . .
H28B H 0.9944 0.4271 0.0518 0.049 Uiso 1 1 calc R . .
H28C H 1.1420 0.4065 0.0789 0.049 Uiso 1 1 calc R . .

loop_
_atom_site_aniso_label
_atom_site_aniso_U_11
_atom_site_aniso_U_22
_atom_site_aniso_U_33
_atom_site_aniso_U_23
_atom_site_aniso_U_13
_atom_site_aniso_U_12
P1 0.0196(3) 0.0233(3) 0.0204(3) -0.0012(2) 0.0114(3) -0.0010(2)
C1 0.0230(11) 0.0228(12) 0.0193(12) -0.0006(9) 0.0120(10) -0.0014(9)
C2 0.0234(11) 0.0233(12) 0.0169(11) -0.0031(9) 0.0092(10) -0.0035(9)
C3 0.0324(13) 0.0307(14) 0.0280(13) -0.0077(10) 0.0188(11) -0.0095(10)
C4 0.0515(16) 0.0309(14) 0.0384(15) -0.0095(11) 0.0305(13) -0.0179(12)
C5 0.0544(17) 0.0209(13) 0.0329(14) -0.0036(10) 0.0242(13) -0.0105(12)
C6 0.0350(13) 0.0223(12) 0.0195(12) -0.0022(9) 0.0092(10) -0.0048(10)
C7 0.0383(14) 0.0197(12) 0.0309(14) 0.0006(10) 0.0112(12) 0.0036(10)
C8 0.0284(13) 0.0274(14) 0.0350(14) -0.0009(10) 0.0113(11) 0.0083(10)
C9 0.0236(12) 0.0257(13) 0.0304(13) -0.0015(10) 0.0121(11) 0.0002(9)
C10 0.0162(10) 0.0238(12) 0.0172(11) -0.0014(9) 0.0068(9) -0.0019(9)
C11 0.0223(11) 0.0205(12) 0.0150(11) -0.0015(8) 0.0057(9) -0.0023(9)
C12 0.0220(11) 0.0209(12) 0.0203(12) 0.0002(9) 0.0121(10) -0.0016(9)
P12 0.0193(3) 0.0238(3) 0.0194(3) -0.0006(2) 0.0114(2) -0.0004(2)
C13 0.0239(12) 0.0241(13) 0.0311(13) -0.0003(10) 0.0123(11) 0.0029(9)
C14 0.0362(14) 0.0312(14) 0.0435(16) -0.0058(12) 0.0186(13) 0.0055(11)
C15 0.0378(14) 0.0254(13) 0.0445(16) 0.0067(11) 0.0203(13) 0.0010(11)
C16 0.0264(13) 0.0357(15) 0.0336(14) 0.0033(11) 0.0073(11) 0.0051(11)
C17 0.0215(11) 0.0320(13) 0.0219(12) -0.0010(9) 0.0093(10) 0.0001(10)
C18 0.0317(13) 0.0397(15) 0.0241(13) 0.0055(11) 0.0071(11) 0.0076(11)
C19 0.0332(13) 0.0452(16) 0.0212(13) -0.0049(11) 0.0112(11) -0.0033(12)
C20 0.0234(12) 0.0379(15) 0.0300(14) -0.0084(11) 0.0118(11) -0.0067(10)
C21 0.0220(11) 0.0292(13) 0.0197(12) -0.0057(9) 0.0095(10) -0.0032(9)
C22 0.0298(13) 0.0382(15) 0.0251(13) -0.0071(10) 0.0061(11) -0.0093(11)
C23 0.0288(13) 0.0390(14) 0.0174(12) -0.0041(10) 0.0096(10) 0.0015(11)
C24 0.0199(12) 0.0418(15) 0.0233(13) -0.0049(10) 0.0076(10) 0.0025(10)
C25 0.0224(11) 0.0239(12) 0.0218(12) 0.0027(9) 0.0095(10) -0.0027(9)
C26 0.0241(12) 0.0328(14) 0.0291(13) 0.0014(10) 0.0100(11) -0.0071(10)
C27 0.0317(13) 0.0196(12) 0.0289(13) -0.0018(9) 0.0123(11) -0.0028(10)
C28 0.0372(14) 0.0332(14) 0.0312(14) 0.0058(11) 0.0175(12) -0.0072(11)

loop_
_atom_type_symbol
_atom_type_description
_atom_type_scat_dispersion_real
_atom_type_scat_dispersion_imag
_atom_type_scat_source
C C 0.0033 0.0016 'International Tables Vol C Tables 4.2.6.8 and 6.1.1.4'
H H 0.0000 0.0000 'International Tables Vol C Tables 4.2.6.8 and 6.1.1.4'
P P 0.1023 0.0942 'International Tables Vol C Tables 4.2.6.8 and 6.1.1.4'

loop_
_geom_angle_atom_site_label_1
_geom_angle_atom_site_label_2
_geom_angle_atom_site_label_3
_geom_angle
_geom_angle_site_symmetry_1
_geom_angle_site_symmetry_3
_geom_angle_publ_flag
C1 P1 C17 101.82(10) . . ?
C1 P1 C13 99.82(10) . . ?
C17 P1 C13 110.42(10) . . ?
C2 C1 P1 115.60(15) . . ?
C2 C1 H1A 108.4 . . ?
P1 C1 H1A 108.4 . . ?
C2 C1 H1B 108.4 . . ?
P1 C1 H1B 108.4 . . ?
H1A C1 H1B 107.4 . . ?
C3 C2 C11 118.7(2) . . ?
C3 C2 C1 117.5(2) . . ?
C11 C2 C1 123.71(19) . . ?
C2 C3 C4 122.8(2) . . ?
C2 C3 H3A 118.6 . . ?
C4 C3 H3A 118.6 . . ?
C5 C4 C3 119.7(2) . . ?
C5 C4 H4A 120.2 . . ?
C3 C4 H4A 120.2 . . ?
C4 C5 C6 120.7(2) . . ?
C4 C5 H5A 119.7 . . ?
C6 C5 H5A 119.7 . . ?
C5 C6 C7 118.6(2) . . ?
C5 C6 C11 120.4(2) . . ?
C7 C6 C11 121.0(2) . . ?
C8 C7 C6 120.3(2) . . ?
C8 C7 H7A 119.8 . . ?
C6 C7 H7A 119.8 . . ?
C7 C8 C9 119.6(2) . . ?
C7 C8 H8A 120.2 . . ?
C9 C8 H8A 120.2 . . ?
C10 C9 C8 122.8(2) . . ?
C10 C9 H9A 118.6 . . ?
C8 C9 H9A 118.6 . . ?
C9 C10 C11 119.2(2) . . ?
C9 C10 C12 117.12(19) . . ?
C11 C10 C12 123.60(19) . . ?
C10 C11 C6 116.5(2) . . ?
C10 C11 C2 126.6(2) . . ?
C6 C11 C2 116.9(2) . . ?
C10 C12 P12 116.16(15) . . ?
C10 C12 H12A 108.2 . . ?
P12 C12 H12A 108.2 . . ?
C10 C12 H12B 108.2 . . ?
P12 C12 H12B 108.2 . . ?
H12A C12 H12B 107.4 . . ?
C12 P12 C25 98.65(10) . . ?
C12 P12 C21 101.31(10) . . ?
C25 P12 C21 110.06(10) . . ?
C15 C13 C14 109.0(2) . . ?
C15 C13 C16 109.0(2) . . ?
C14 C13 C16 107.3(2) . . ?
C15 C13 P1 117.82(16) . . ?
C14 C13 P1 108.94(16) . . ?
C16 C13 P1 104.23(16) . . ?
C13 C14 H14A 109.5 . . ?
C13 C14 H14B 109.5 . . ?
H14A C14 H14B 109.5 . . ?
C13 C14 H14C 109.5 . . ?
H14A C14 H14C 109.5 . . ?
H14B C14 H14C 109.5 . . ?
C13 C15 H15A 109.5 . . ?
C13 C15 H15B 109.5 . . ?
H15A C15 H15B 109.5 . . ?
C13 C15 H15C 109.5 . . ?
H15A C15 H15C 109.5 . . ?
H15B C15 H15C 109.5 . . ?
C13 C16 H16A 109.5 . . ?
C13 C16 H16B 109.5 . . ?
H16A C16 H16B 109.5 . . ?
C13 C16 H16C 109.5 . . ?
H16A C16 H16C 109.5 . . ?
H16B C16 H16C 109.5 . . ?
C20 C17 C18 108.80(19) . . ?
C20 C17 C19 109.67(19) . . ?
C18 C17 C19 107.1(2) . . ?
C20 C17 P1 117.39(16) . . ?
C18 C17 P1 105.85(15) . . ?
C19 C17 P1 107.57(15) . . ?
C17 C18 H18A 109.5 . . ?
C17 C18 H18B 109.5 . . ?
H18A C18 H18B 109.5 . . ?
C17 C18 H18C 109.5 . . ?
H18A C18 H18C 109.5 . . ?
H18B C18 H18C 109.5 . . ?
C17 C19 H19A 109.5 . . ?
C17 C19 H19B 109.5 . . ?
H19A C19 H19B 109.5 . . ?
C17 C19 H19C 109.5 . . ?
H19A C19 H19C 109.5 . . ?
H19B C19 H19C 109.5 . . ?
C17 C20 H20A 109.5 . . ?
C17 C20 H20B 109.5 . . ?
H20A C20 H20B 109.5 . . ?
C17 C20 H20C 109.5 . . ?
H20A C20 H20C 109.5 . . ?
H20B C20 H20C 109.5 . . ?
C24 C21 C22 109.21(19) . . ?
C24 C21 C23 109.23(19) . . ?
C22 C21 C23 107.53(19) . . ?
C24 C21 P12 116.96(15) . . ?
C22 C21 P12 105.63(15) . . ?
C23 C21 P12 107.88(15) . . ?
C21 C22 H22A 109.5 . . ?
C21 C22 H22B 109.5 . . ?
H22A C22 H22B 109.5 . . ?
C21 C22 H22C 109.5 . . ?
H22A C22 H22C 109.5 . . ?
H22B C22 H22C 109.5 . . ?
C21 C23 H23A 109.5 . . ?
C21 C23 H23B 109.5 . . ?
H23A C23 H23B 109.5 . . ?
C21 C23 H23C 109.5 . . ?
H23A C23 H23C 109.5 . . ?
H23B C23 H23C 109.5 . . ?
C21 C24 H24A 109.5 . . ?
C21 C24 H24B 109.5 . . ?
H24A C24 H24B 109.5 . . ?
C21 C24 H24C 109.5 . . ?
H24A C24 H24C 109.5 . . ?
H24B C24 H24C 109.5 . . ?
C27 C25 C28 109.31(19) . . ?
C27 C25 C26 108.79(18) . . ?
C28 C25 C26 107.54(19) . . ?
C27 C25 P12 117.33(15) . . ?
C28 C25 P12 109.18(16) . . ?
C26 C25 P12 104.19(15) . . ?
C25 C26 H26A 109.5 . . ?
C25 C26 H26B 109.5 . . ?
H26A C26 H26B 109.5 . . ?
C25 C26 H26C 109.5 . . ?
H26A C26 H26C 109.5 . . ?
H26B C26 H26C 109.5 . . ?
C25 C27 H27A 109.5 . . ?
C25 C27 H27B 109.5 . . ?
H27A C27 H27B 109.5 . . ?
C25 C27 H27C 109.5 . . ?
H27A C27 H27C 109.5 . . ?
H27B C27 H27C 109.5 . . ?
C25 C28 H28A 109.5 . . ?
C25 C28 H28B 109.5 . . ?
H28A C28 H28B 109.5 . . ?
C25 C28 H28C 109.5 . . ?
H28A C28 H28C 109.5 . . ?
H28B C28 H28C 109.5 . . ?

loop_
_geom_bond_atom_site_label_1
_geom_bond_atom_site_label_2
_geom_bond_distance
_geom_bond_site_symmetry_2
_geom_bond_publ_flag
P1 C1 1.875(2) . ?
P1 C17 1.896(2) . ?
P1 C13 1.897(2) . ?
C1 C2 1.531(3) . ?
C1 H1A 0.9900 . ?
C1 H1B 0.9900 . ?
C2 C3 1.376(3) . ?
C2 C11 1.451(3) . ?
C3 C4 1.406(3) . ?
C3 H3A 0.9500 . ?
C4 C5 1.353(4) . ?
C4 H4A 0.9500 . ?
C5 C6 1.416(3) . ?
C5 H5A 0.9500 . ?
C6 C7 1.419(3) . ?
C6 C11 1.443(3) . ?
C7 C8 1.355(3) . ?
C7 H7A 0.9500 . ?
C8 C9 1.404(3) . ?
C8 H8A 0.9500 . ?
C9 C10 1.382(3) . ?
C9 H9A 0.9500 . ?
C10 C11 1.443(3) . ?
C10 C12 1.526(3) . ?
C12 P12 1.869(2) . ?
C12 H12A 0.9900 . ?
C12 H12B 0.9900 . ?
P12 C25 1.889(2) . ?
P12 C21 1.894(2) . ?
C13 C15 1.530(3) . ?
C13 C14 1.540(3) . ?
C13 C16 1.540(3) . ?
C14 H14A 0.9800 . ?
C14 H14B 0.9800 . ?
C14 H14C 0.9800 . ?
C15 H15A 0.9800 . ?
C15 H15B 0.9800 . ?
C15 H15C 0.9800 . ?
C16 H16A 0.9800 . ?
C16 H16B 0.9800 . ?
C16 H16C 0.9800 . ?
C17 C20 1.528(3) . ?
C17 C18 1.535(3) . ?
C17 C19 1.545(3) . ?
C18 H18A 0.9800 . ?
C18 H18B 0.9800 . ?
C18 H18C 0.9800 . ?
C19 H19A 0.9800 . ?
C19 H19B 0.9800 . ?
C19 H19C 0.9800 . ?
C20 H20A 0.9800 . ?
C20 H20B 0.9800 . ?
C20 H20C 0.9800 . ?
C21 C24 1.535(3) . ?
C21 C22 1.535(3) . ?
C21 C23 1.546(3) . ?
C22 H22A 0.9800 . ?
C22 H22B 0.9800 . ?
C22 H22C 0.9800 . ?
C23 H23A 0.9800 . ?
C23 H23B 0.9800 . ?
C23 H23C 0.9800 . ?
C24 H24A 0.9800 . ?
C24 H24B 0.9800 . ?
C24 H24C 0.9800 . ?
C25 C27 1.533(3) . ?
C25 C28 1.542(3) . ?
C25 C26 1.543(3) . ?
C26 H26A 0.9800 . ?
C26 H26B 0.9800 . ?
C26 H26C 0.9800 . ?
C27 H27A 0.9800 . ?
C27 H27B 0.9800 . ?
C27 H27C 0.9800 . ?
C28 H28A 0.9800 . ?
C28 H28B 0.9800 . ?
C28 H28C 0.9800 . ?

loop_
_geom_torsion_atom_site_label_1
_geom_torsion_atom_site_label_2
_geom_torsion_atom_site_label_3
_geom_torsion_atom_site_label_4
_geom_torsion
_geom_torsion_site_symmetry_1
_geom_torsion_site_symmetry_2
_geom_torsion_site_symmetry_3
_geom_torsion_site_symmetry_4
_geom_torsion_publ_flag
C17 P1 C1 C2 92.16(17) . . . . ?
C13 P1 C1 C2 -154.39(16) . . . . ?
P1 C1 C2 C3 28.3(3) . . . . ?
P1 C1 C2 C11 -148.33(17) . . . . ?
C11 C2 C3 C4 4.8(3) . . . . ?
C1 C2 C3 C4 -171.9(2) . . . . ?
C2 C3 C4 C5 2.6(4) . . . . ?
C3 C4 C5 C6 -4.9(4) . . . . ?
C4 C5 C6 C7 -179.6(2) . . . . ?
C4 C5 C6 C11 -0.3(3) . . . . ?
C5 C6 C7 C8 176.2(2) . . . . ?
C11 C6 C7 C8 -3.0(3) . . . . ?
C6 C7 C8 C9 -2.9(3) . . . . ?
C7 C8 C9 C10 3.9(3) . . . . ?
C8 C9 C10 C11 1.2(3) . . . . ?
C8 C9 C10 C12 -176.8(2) . . . . ?
C9 C10 C11 C6 -6.8(3) . . . . ?
C12 C10 C11 C6 171.02(19) . . . . ?
C9 C10 C11 C2 174.4(2) . . . . ?
C12 C10 C11 C2 -7.7(3) . . . . ?
C5 C6 C11 C10 -171.4(2) . . . . ?
C7 C6 C11 C10 7.8(3) . . . . ?
C5 C6 C11 C2 7.4(3) . . . . ?
C7 C6 C11 C2 -173.3(2) . . . . ?
C3 C2 C11 C10 169.2(2) . . . . ?
C1 C2 C11 C10 -14.2(3) . . . . ?
C3 C2 C11 C6 -9.5(3) . . . . ?
C1 C2 C11 C6 167.02(19) . . . . ?
C9 C10 C12 P12 29.0(2) . . . . ?
C11 C10 C12 P12 -148.93(17) . . . . ?
C10 C12 P12 C25 -156.06(16) . . . . ?
C10 C12 P12 C21 91.34(17) . . . . ?
C1 P1 C13 C15 -38.81(19) . . . . ?
C17 P1 C13 C15 67.8(2) . . . . ?
C1 P1 C13 C14 -163.61(16) . . . . ?
C17 P1 C13 C14 -56.98(18) . . . . ?
C1 P1 C13 C16 82.07(17) . . . . ?
C17 P1 C13 C16 -171.30(15) . . . . ?
C1 P1 C17 C20 66.47(19) . . . . ?
C13 P1 C17 C20 -38.8(2) . . . . ?
C1 P1 C17 C18 -55.15(17) . . . . ?
C13 P1 C17 C18 -160.44(16) . . . . ?
C1 P1 C17 C19 -169.35(16) . . . . ?
C13 P1 C17 C19 85.35(18) . . . . ?
C12 P12 C21 C24 63.43(19) . . . . ?
C25 P12 C21 C24 -40.2(2) . . . . ?
C12 P12 C21 C22 -58.28(17) . . . . ?
C25 P12 C21 C22 -161.95(15) . . . . ?
C12 P12 C21 C23 -173.04(16) . . . . ?
C25 P12 C21 C23 83.29(17) . . . . ?
C12 P12 C25 C27 -35.11(18) . . . . ?
C21 P12 C25 C27 70.36(18) . . . . ?
C12 P12 C25 C28 -160.14(16) . . . . ?
C21 P12 C25 C28 -54.67(18) . . . . ?
C12 P12 C25 C26 85.20(16) . . . . ?
C21 P12 C25 C26 -169.33(14) . . . . ?

loop_
_cod_related_entry_id
_cod_related_entry_database
_cod_related_entry_code
1 ChemSpider 21144535
